data_4338687
loop_
_publ_author_name
'Rilak, Ana'
'Bratsos, Ioannis'
'Zangrando, Ennio'
'Kljun, Jakob'
'Turel, Iztok'
'Bugar\<ci\'c, Zivadin D'
'Alessio, Enzo'

_publ_section_title
;
 New Water-Soluble Ruthenium(II) Terpyridine Complexes for Anticancer
 Activity: Synthesis, Characterization, Activation Kinetics, and
 Interaction with Guanine Derivatives.
;
_journal_issue 12
_journal_name_full 'Inorganic chemistry'
_journal_page_first 6113
_journal_page_last 6126
_journal_paper_doi 10.1021/ic5005215
_journal_volume 53
_journal_year 2014
_chemical_formula_moiety 'C19 H24 Cl N5 O Ru S, 2(C F3 O3 S)'
_chemical_formula_sum 'C21 H24 Cl F6 N5 O7 Ru S3'
_chemical_formula_weight 805.15
_chemical_name_common
;
 [(4'-chloro-terpyridine)(ethylenediamine)(dmso-S)ruthenium(II)] bis(triflate)
;
_chemical_name_systematic
;
[(4'-chloro-2,2':6',2''-terpyridine)(1,2-diaminoethane)
(dimethylsulfoxide-S)ruthenium(II)] bis(trifluoromethanesulfonate)
;
_space_group_IT_number 2
_symmetry_cell_setting triclinic
_symmetry_space_group_name_Hall '-P 1'
_symmetry_space_group_name_H-M 'P -1'
_atom_sites_solution_hydrogens geom
_atom_sites_solution_primary direct
_atom_sites_solution_secondary difmap
_audit_creation_method SHELXL-97
_cell_angle_alpha 72.481(2)
_cell_angle_beta 83.636(2)
_cell_angle_gamma 82.552(2)
_cell_formula_units_Z 4
_cell_length_a 12.6542(3)
_cell_length_b 14.7584(3)
_cell_length_c 18.2199(4)
_cell_measurement_reflns_used 4146
_cell_measurement_temperature 150(2)
_cell_measurement_theta_max 29.9145
_cell_measurement_theta_min 2.7237
_cell_volume 3208.17(13)
_computing_cell_refinement
;
CrysAlisPro, Agilent Technologies,
Version 1.171.36.28 (release 01-02-2013 CrysAlis171 .NET)
(compiled Feb  1 2013,16:14:44)
;
_computing_data_collection
;
CrysAlisPro, Agilent Technologies,
Version 1.171.36.28 (release 01-02-2013 CrysAlis171 .NET)
(compiled Feb  1 2013,16:14:44)
;
_computing_data_reduction
;
CrysAlisPro, Agilent Technologies,
Version 1.171.36.28 (release 01-02-2013 CrysAlis171 .NET)
(compiled Feb  1 2013,16:14:44)
;
_computing_structure_refinement 'SHELXL-97 (Sheldrick, 2008)'
_computing_structure_solution 'SIR92 (Altomare et al., 1993)'
_diffrn_ambient_temperature 150(2)
_diffrn_measured_fraction_theta_full 0.993
_diffrn_measured_fraction_theta_max 0.993
_diffrn_measurement_device_type 'SuperNova, Dual, Cu at zero, Atlas'
_diffrn_measurement_method '\w scans'
_diffrn_radiation_monochromator graphite
_diffrn_radiation_source 'fine-focus sealed tube'
_diffrn_radiation_type MoK\a
_diffrn_radiation_wavelength 0.71073
_diffrn_reflns_av_R_equivalents 0.0000
_diffrn_reflns_av_sigmaI/netI 0.0681
_diffrn_reflns_limit_h_max 15
_diffrn_reflns_limit_h_min -15
_diffrn_reflns_limit_k_max 18
_diffrn_reflns_limit_k_min -17
_diffrn_reflns_limit_l_max 22
_diffrn_reflns_limit_l_min 0
_diffrn_reflns_number 13037
_diffrn_reflns_theta_full 26.37
_diffrn_reflns_theta_max 26.37
_diffrn_reflns_theta_min 2.80
_exptl_absorpt_coefficient_mu 0.848
_exptl_absorpt_correction_T_max 0.9612
_exptl_absorpt_correction_T_min 0.8566
_exptl_absorpt_correction_type multi-scan
_exptl_absorpt_process_details
;
CrysAlisPro, Agilent Technologies,
Version 1.171.36.28 (release 01-02-2013 CrysAlis171 .NET)
(compiled Feb  1 2013,16:14:44)
Empirical absorption correction using spherical harmonics,
 implemented in SCALE3 ABSPACK scaling algorithm.
;
_exptl_crystal_colour red
_exptl_crystal_density_diffrn 1.667
_exptl_crystal_density_method 'not measured'
_exptl_crystal_description prism
_exptl_crystal_F_000 1616
_exptl_crystal_size_max 0.1
_exptl_crystal_size_mid 0.05
_exptl_crystal_size_min 0.03
_refine_diff_density_max 1.738
_refine_diff_density_min -1.276
_refine_diff_density_rms 0.142
_refine_ls_extinction_method none
_refine_ls_goodness_of_fit_ref 1.076
_refine_ls_hydrogen_treatment mixed
_refine_ls_matrix_type full
_refine_ls_number_parameters 816
_refine_ls_number_reflns 13037
_refine_ls_number_restraints 105
_refine_ls_restrained_S_all 1.131
_refine_ls_R_factor_all 0.0959
_refine_ls_R_factor_gt 0.0636
_refine_ls_shift/su_max 0.023
_refine_ls_shift/su_mean 0.000
_refine_ls_structure_factor_coef Fsqd
_refine_ls_weighting_details 'calc w=1/[\s^2^(Fo^2^)+(0.1190P)^2^+0.0000P] where P=(Fo^2^+2Fc^2^)/3'
_refine_ls_weighting_scheme calc
_refine_ls_wR_factor_gt 0.1825
_refine_ls_wR_factor_ref 0.1976
_reflns_number_gt 9058
_reflns_number_total 13037
_reflns_threshold_expression >2sigma(I)
_cod_data_source_file ic5005215_si_002.cif
_cod_data_source_block 6OTf
_cod_depositor_comments 'Adding full bibliography for 4338685--4338688.cif.'
_cod_original_cell_volume 3208.17(12)
_cod_database_code 4338687

loop_
_symmetry_equiv_pos_as_xyz
'x, y, z'
'-x, -y, -z'

loop_
_atom_site_label
_atom_site_type_symbol
_atom_site_fract_x
_atom_site_fract_y
_atom_site_fract_z
_atom_site_U_iso_or_equiv
_atom_site_adp_type
_atom_site_occupancy
_atom_site_symmetry_multiplicity
_atom_site_calc_flag
_atom_site_refinement_flags
_atom_site_disorder_assembly
_atom_site_disorder_group
Ru1 Ru 0.21186(4) 0.95762(3) 0.16277(3) 0.02567(15) Uani 1 1 d . . .
Cl1 Cl 0.49159(16) 1.30380(13) -0.01108(11) 0.0499(5) Uani 1 1 d . . .
S11 S 0.35038(12) 0.85355(10) 0.21094(9) 0.0295(4) Uani 1 1 d . . .
O1 O 0.4547(3) 0.8663(3) 0.1669(3) 0.0378(11) Uani 1 1 d . . .
N1 N 0.2044(4) 1.0281(4) 0.2477(3) 0.0314(12) Uani 1 1 d . . .
N2 N 0.3031(4) 1.0606(3) 0.1115(3) 0.0265(11) Uani 1 1 d . . .
N3 N 0.2518(4) 0.9303(4) 0.0554(3) 0.0312(12) Uani 1 1 d . . .
N5 N 0.0928(4) 0.8601(4) 0.2096(3) 0.0336(12) Uani 1 1 d . . .
H5A H 0.1025 0.8135 0.1863 0.040 Uiso 1 1 calc R . .
H5B H 0.0999 0.8329 0.2603 0.040 Uiso 1 1 calc R . .
N4 N 0.0716(4) 1.0451(4) 0.1199(4) 0.0424(15) Uani 1 1 d . . .
H4A H 0.0502 1.0858 0.1480 0.051 Uiso 1 1 calc R . .
H4B H 0.0854 1.0794 0.0705 0.051 Uiso 1 1 calc R . .
C1 C 0.1525(5) 1.0065(5) 0.3173(4) 0.0394(16) Uani 1 1 d . . .
H1 H 0.1159 0.9523 0.3332 0.047 Uiso 1 1 calc R . .
C2 C 0.1509(7) 1.0611(6) 0.3667(5) 0.059(2) Uani 1 1 d . . .
H2 H 0.1134 1.0443 0.4149 0.071 Uiso 1 1 calc R . .
C3 C 0.2051(7) 1.1404(6) 0.3439(5) 0.061(2) Uani 1 1 d . . .
H3 H 0.2057 1.1778 0.3768 0.073 Uiso 1 1 calc R . .
C4 C 0.2596(6) 1.1649(5) 0.2710(5) 0.052(2) Uani 1 1 d . . .
H4 H 0.2955 1.2195 0.2540 0.063 Uiso 1 1 calc R . .
C5 C 0.2591(5) 1.1060(4) 0.2242(4) 0.0349(15) Uani 1 1 d . . .
C6 C 0.3154(5) 1.1257(4) 0.1470(4) 0.0301(14) Uani 1 1 d . . .
C7 C 0.3752(5) 1.2014(4) 0.1111(4) 0.0358(15) Uani 1 1 d . . .
H7 H 0.3856 1.2456 0.1360 0.043 Uiso 1 1 calc R . .
C8 C 0.4183(5) 1.2086(4) 0.0375(4) 0.0357(15) Uani 1 1 d . . .
C9 C 0.4058(5) 1.1426(5) 0.0005(4) 0.0336(15) Uani 1 1 d . . .
H9 H 0.4367 1.1478 -0.0492 0.040 Uiso 1 1 calc R . .
C10 C 0.3462(5) 1.0686(4) 0.0392(4) 0.0311(14) Uani 1 1 d . . .
C11 C 0.3196(5) 0.9927(4) 0.0076(4) 0.0296(14) Uani 1 1 d . . .
C12 C 0.3576(5) 0.9853(5) -0.0644(4) 0.0384(16) Uani 1 1 d . . .
H12 H 0.4032 1.0282 -0.0958 0.046 Uiso 1 1 calc R . .
C13 C 0.3277(6) 0.9148(5) -0.0891(5) 0.0479(19) Uani 1 1 d . . .
H13 H 0.3531 0.9089 -0.1375 0.057 Uiso 1 1 calc R . .
C14 C 0.2596(6) 0.8524(5) -0.0421(4) 0.0421(17) Uani 1 1 d . . .
H14 H 0.2382 0.8040 -0.0582 0.051 Uiso 1 1 calc R . .
C15 C 0.2235(5) 0.8629(5) 0.0297(4) 0.0378(16) Uani 1 1 d . . .
H15 H 0.1773 0.8207 0.0612 0.045 Uiso 1 1 calc R . .
C16 C -0.0112(6) 0.9845(6) 0.1247(5) 0.050(2) Uani 1 1 d . . .
H16A H 0.0016 0.9558 0.0827 0.060 Uiso 1 1 calc R . .
H16B H -0.0799 1.0226 0.1195 0.060 Uiso 1 1 calc R . .
C17 C -0.0137(6) 0.9092(6) 0.1984(5) 0.053(2) Uani 1 1 d . . .
H17A H -0.0374 0.9368 0.2402 0.064 Uiso 1 1 calc R . .
H17B H -0.0634 0.8644 0.1983 0.064 Uiso 1 1 calc R . .
C18 C 0.3238(6) 0.7330(5) 0.2252(5) 0.055(2) Uani 1 1 d . . .
H18A H 0.3043 0.7264 0.1778 0.083 Uiso 1 1 calc R . .
H18B H 0.2662 0.7174 0.2643 0.083 Uiso 1 1 calc R . .
H18C H 0.3866 0.6906 0.2412 0.083 Uiso 1 1 calc R . .
C19 C 0.3690(6) 0.8426(6) 0.3077(4) 0.057(2) Uani 1 1 d . . .
H19A H 0.4334 0.8018 0.3225 0.085 Uiso 1 1 calc R . .
H19B H 0.3092 0.8154 0.3403 0.085 Uiso 1 1 calc R . .
H19C H 0.3746 0.9045 0.3130 0.085 Uiso 1 1 calc R . .
Ru2 Ru 0.76702(4) 0.50127(3) 0.32636(3) 0.02273(15) Uani 1 1 d . . .
Cl2 Cl 0.39183(15) 0.23052(14) 0.46297(12) 0.0545(5) Uani 1 1 d . . .
S12 S 0.65517(12) 0.63455(10) 0.29063(8) 0.0262(3) Uani 1 1 d . . .
O2 O 0.5584(3) 0.6436(3) 0.3432(2) 0.0340(10) Uani 1 1 d . . .
N6 N 0.7472(4) 0.5073(4) 0.4396(3) 0.0249(11) Uani 1 1 d . . .
N7 N 0.6477(4) 0.4227(3) 0.3665(3) 0.0240(10) Uani 1 1 d . . .
N8 N 0.7447(4) 0.4596(4) 0.2297(3) 0.0299(12) Uani 1 1 d . . .
N10 N 0.9115(4) 0.5696(4) 0.2894(3) 0.0338(12) Uani 1 1 d . . .
H10A H 0.9209 0.5878 0.2376 0.041 Uiso 1 1 calc R . .
H10B H 0.9076 0.6218 0.3058 0.041 Uiso 1 1 calc R . .
N9 N 0.8820(4) 0.3815(4) 0.3592(3) 0.0371(13) Uani 1 1 d . . .
H9A H 0.8833 0.3623 0.4109 0.044 Uiso 1 1 calc R . .
H9B H 0.8633 0.3331 0.3446 0.044 Uiso 1 1 calc R . .
C21 C 0.8000(5) 0.5534(4) 0.4742(4) 0.0314(14) Uani 1 1 d . . .
H21 H 0.8535 0.5896 0.4454 0.038 Uiso 1 1 calc R . .
C22 C 0.7785(5) 0.5497(5) 0.5516(4) 0.0365(15) Uani 1 1 d . . .
H22 H 0.8169 0.5831 0.5736 0.044 Uiso 1 1 calc R . .
C23 C 0.7009(5) 0.4970(5) 0.5945(4) 0.0369(16) Uani 1 1 d . . .
H23 H 0.6856 0.4931 0.6464 0.044 Uiso 1 1 calc R . .
C24 C 0.6452(5) 0.4492(5) 0.5593(3) 0.0321(14) Uani 1 1 d . . .
H24 H 0.5914 0.4130 0.5875 0.038 Uiso 1 1 calc R . .
C25 C 0.6690(4) 0.4551(4) 0.4822(3) 0.0247(13) Uani 1 1 d . . .
C26 C 0.6126(5) 0.4069(4) 0.4416(3) 0.0250(13) Uani 1 1 d . . .
C27 C 0.5317(5) 0.3482(4) 0.4728(4) 0.0311(14) Uani 1 1 d . . .
H27 H 0.5051 0.3377 0.5240 0.037 Uiso 1 1 calc R . .
C28 C 0.4922(5) 0.3057(4) 0.4249(4) 0.0340(15) Uani 1 1 d . . .
C29 C 0.5292(5) 0.3198(4) 0.3487(4) 0.0369(16) Uani 1 1 d . . .
H29 H 0.5018 0.2902 0.3175 0.044 Uiso 1 1 calc R . .
C30 C 0.6089(5) 0.3796(4) 0.3209(3) 0.0264(13) Uani 1 1 d . . .
C31 C 0.6621(5) 0.4038(4) 0.2420(3) 0.0288(13) Uani 1 1 d . . .
C32 C 0.6336(6) 0.3718(5) 0.1846(4) 0.0416(17) Uani 1 1 d . . .
H32 H 0.5774 0.3340 0.1938 0.050 Uiso 1 1 calc R . .
C33 C 0.6903(6) 0.3965(6) 0.1109(4) 0.0483(19) Uani 1 1 d . . .
H33 H 0.6715 0.3765 0.0708 0.058 Uiso 1 1 calc R . .
C34 C 0.7720(6) 0.4498(6) 0.1008(4) 0.0475(19) Uani 1 1 d . . .
H34 H 0.8106 0.4669 0.0531 0.057 Uiso 1 1 calc R . .
C35 C 0.7988(5) 0.4789(5) 0.1594(4) 0.0373(16) Uani 1 1 d . . .
H35 H 0.8574 0.5139 0.1509 0.045 Uiso 1 1 calc R . .
C36 C 1.0007(6) 0.5016(6) 0.3221(6) 0.060(2) Uani 1 1 d . . .
H36A H 1.0663 0.5204 0.2914 0.072 Uiso 1 1 calc R . .
H36B H 1.0073 0.5038 0.3740 0.072 Uiso 1 1 calc R . .
C37 C 0.9875(6) 0.4040(6) 0.3244(5) 0.056(2) Uani 1 1 d . . .
H37A H 0.9961 0.3979 0.2725 0.067 Uiso 1 1 calc R . .
H37B H 1.0415 0.3600 0.3544 0.067 Uiso 1 1 calc R . .
C38 C 0.7172(6) 0.7404(5) 0.2756(5) 0.0425(17) Uani 1 1 d . . .
H38A H 0.6657 0.7949 0.2597 0.064 Uiso 1 1 calc R . .
H38B H 0.7748 0.7435 0.2362 0.064 Uiso 1 1 calc R . .
H38C H 0.7447 0.7400 0.3228 0.064 Uiso 1 1 calc R . .
C39 C 0.6088(5) 0.6564(5) 0.1975(4) 0.0357(15) Uani 1 1 d . . .
H39A H 0.5665 0.6067 0.1980 0.054 Uiso 1 1 calc R . .
H39B H 0.6689 0.6575 0.1602 0.054 Uiso 1 1 calc R . .
H39C H 0.5660 0.7169 0.1840 0.054 Uiso 1 1 calc R . .
S1 S 0.07105(18) 0.25314(14) 0.92488(14) 0.0602(6) Uani 1 1 d D . .
O11 O -0.0235(6) 0.2659(6) 0.8816(7) 0.133(4) Uani 1 1 d D . .
O12 O 0.1045(9) 0.1589(5) 0.9610(4) 0.135(4) Uani 1 1 d D . .
O13 O 0.1439(7) 0.3075(5) 0.8739(4) 0.098(3) Uani 1 1 d D . .
C41 C 0.0343(10) 0.3083(7) 0.9983(7) 0.103(5) Uani 1 1 d D . .
F11 F -0.0553(7) 0.2759(6) 1.0381(6) 0.165(4) Uani 1 1 d D . .
F12 F 0.1108(7) 0.2972(7) 1.0422(6) 0.168(5) Uani 1 1 d D . .
F13 F 0.0149(7) 0.4017(4) 0.9735(6) 0.161(4) Uani 1 1 d D . .
S2 S -0.32937(14) 0.55443(13) 0.78946(11) 0.0405(4) Uani 1 1 d D . .
O21 O -0.2421(5) 0.5776(7) 0.7329(4) 0.106(3) Uani 1 1 d D . .
O22 O -0.3809(4) 0.6401(4) 0.8015(4) 0.072(2) Uani 1 1 d D . .
O23 O -0.3973(4) 0.4902(4) 0.7779(3) 0.0519(14) Uani 1 1 d D . .
C42 C -0.2843(14) 0.4956(12) 0.8820(9) 0.169(8) Uani 1 1 d DU . .
F21 F -0.2113(9) 0.5426(7) 0.8983(6) 0.188(4) Uani 1 1 d DU . .
F22 F -0.3656(11) 0.4844(9) 0.9335(6) 0.212(5) Uani 1 1 d DU . .
F23 F -0.2397(10) 0.4114(7) 0.8881(8) 0.219(5) Uani 1 1 d DU . .
S3 S 0.96973(14) 0.27631(12) 0.58482(10) 0.0370(4) Uani 1 1 d . . .
O31 O 0.9608(5) 0.3573(4) 0.5174(3) 0.0576(15) Uani 1 1 d . . .
O32 O 0.8759(4) 0.2302(4) 0.6158(3) 0.0532(14) Uani 1 1 d . . .
O33 O 1.0320(5) 0.2859(4) 0.6419(3) 0.0606(15) Uani 1 1 d . . .
C43 C 1.0536(7) 0.1885(7) 0.5489(6) 0.068(3) Uani 1 1 d . . .
F31 F 1.0080(7) 0.1730(6) 0.4899(5) 0.133(3) Uani 1 1 d . . .
F32 F 1.0672(5) 0.1070(4) 0.5985(5) 0.117(3) Uani 1 1 d . . .
F33 F 1.1468(5) 0.2174(4) 0.5188(4) 0.103(2) Uani 1 1 d . . .
S4 S 0.8481(3) 0.1614(3) 0.2666(2) 0.0746(11) Uani 0.70 1 d PD A 1
O41 O 0.9389(8) 0.1078(9) 0.2453(7) 0.117(5) Uani 0.70 1 d PD A 1
O42 O 0.8694(11) 0.2497(7) 0.2701(9) 0.141(6) Uani 0.70 1 d PD A 1
O43 O 0.7604(10) 0.1613(10) 0.2276(9) 0.146(6) Uani 0.70 1 d PD A 1
C44 C 0.8087(13) 0.1110(12) 0.3664(8) 0.111(6) Uani 0.70 1 d PDU A 1
F41 F 0.8892(10) 0.0898(10) 0.4131(7) 0.142(4) Uani 0.70 1 d PDU A 1
F42 F 0.7421(11) 0.1715(9) 0.3946(8) 0.169(5) Uani 0.70 1 d PDU A 1
F43 F 0.7685(10) 0.0271(9) 0.3823(9) 0.179(7) Uani 0.70 1 d PD A 1
S5 S 0.6478(7) 0.0982(6) 0.2868(4) 0.113(4) Uani 0.30 1 d PGU B 2
O61 O 0.5497(8) 0.1381(7) 0.2565(6) 0.034(3) Uiso 0.30 1 d PG B 2
O62 O 0.7391(9) 0.0497(10) 0.2577(8) 0.126(10) Uiso 0.30 1 d PG B 2
O63 O 0.6727(11) 0.1607(9) 0.3226(8) 0.158(14) Uiso 0.30 1 d PG B 2
C45 C 0.6084(11) -0.0049(7) 0.3631(6) 0.31(14) Uiso 0.30 1 d PG B 2
F61 F 0.5136(11) 0.0165(11) 0.3939(7) 0.132(9) Uiso 0.30 1 d PG B 2
F62 F 0.5953(14) -0.0546(6) 0.3179(10) 0.149(10) Uiso 0.30 1 d PG B 2
F63 F 0.6799(14) -0.0398(11) 0.4163(7) 0.166(12) Uiso 0.30 1 d PG B 2

loop_
_atom_site_aniso_label
_atom_site_aniso_U_11
_atom_site_aniso_U_22
_atom_site_aniso_U_33
_atom_site_aniso_U_23
_atom_site_aniso_U_13
_atom_site_aniso_U_12
Ru1 0.0220(3) 0.0182(3) 0.0329(3) -0.00353(19) 0.0060(2) -0.00442(19)
Cl1 0.0585(12) 0.0424(10) 0.0470(11) -0.0022(8) 0.0058(9) -0.0326(9)
S11 0.0244(8) 0.0210(7) 0.0362(9) -0.0021(6) 0.0088(6) -0.0021(6)
O1 0.022(2) 0.027(2) 0.054(3) -0.003(2) 0.013(2) -0.0017(19)
N1 0.027(3) 0.028(3) 0.037(3) -0.008(2) 0.010(2) -0.007(2)
N2 0.025(3) 0.017(2) 0.034(3) -0.005(2) 0.004(2) -0.002(2)
N3 0.030(3) 0.026(3) 0.034(3) -0.006(2) 0.003(2) -0.004(2)
N5 0.028(3) 0.034(3) 0.035(3) -0.004(2) 0.011(2) -0.013(2)
N4 0.031(3) 0.040(3) 0.048(4) -0.006(3) 0.000(3) 0.003(3)
C1 0.037(4) 0.040(4) 0.044(4) -0.019(3) 0.015(3) -0.009(3)
C2 0.060(5) 0.057(5) 0.066(6) -0.033(4) 0.031(4) -0.025(4)
C3 0.069(6) 0.059(5) 0.065(6) -0.039(4) 0.036(5) -0.027(4)
C4 0.056(5) 0.044(4) 0.063(5) -0.025(4) 0.019(4) -0.022(4)
C5 0.032(4) 0.030(3) 0.044(4) -0.013(3) 0.010(3) -0.011(3)
C6 0.028(3) 0.022(3) 0.038(4) -0.006(3) 0.002(3) -0.005(3)
C7 0.038(4) 0.025(3) 0.043(4) -0.009(3) 0.007(3) -0.013(3)
C8 0.029(3) 0.026(3) 0.044(4) 0.005(3) 0.001(3) -0.016(3)
C9 0.035(4) 0.033(4) 0.027(3) 0.002(3) 0.001(3) -0.012(3)
C10 0.022(3) 0.028(3) 0.038(4) -0.002(3) 0.001(3) -0.004(3)
C11 0.022(3) 0.025(3) 0.038(4) -0.005(3) 0.002(3) -0.001(3)
C12 0.034(4) 0.041(4) 0.037(4) -0.007(3) 0.006(3) -0.008(3)
C13 0.046(4) 0.049(5) 0.052(5) -0.024(4) 0.009(4) -0.005(4)
C14 0.037(4) 0.040(4) 0.056(5) -0.026(4) 0.004(3) -0.004(3)
C15 0.032(4) 0.032(4) 0.051(4) -0.016(3) 0.001(3) -0.007(3)
C16 0.028(4) 0.055(5) 0.061(5) -0.006(4) -0.003(4) -0.007(4)
C17 0.038(4) 0.061(5) 0.055(5) -0.002(4) -0.001(4) -0.019(4)
C18 0.041(4) 0.025(4) 0.088(6) -0.003(4) 0.005(4) 0.000(3)
C19 0.045(5) 0.069(6) 0.044(5) -0.010(4) 0.001(4) 0.017(4)
Ru2 0.0183(2) 0.0266(3) 0.0208(3) -0.00292(19) 0.00144(18) -0.00555(19)
Cl2 0.0452(11) 0.0523(11) 0.0641(13) -0.0070(9) 0.0076(9) -0.0320(9)
S12 0.0221(7) 0.0264(8) 0.0260(8) -0.0021(6) 0.0028(6) -0.0049(6)
O2 0.029(2) 0.038(3) 0.029(2) -0.0043(19) 0.0094(19) -0.004(2)
N6 0.022(2) 0.033(3) 0.015(2) -0.001(2) 0.0017(19) -0.005(2)
N7 0.020(2) 0.024(3) 0.025(3) -0.001(2) -0.003(2) -0.005(2)
N8 0.032(3) 0.027(3) 0.029(3) -0.003(2) -0.004(2) -0.005(2)
N10 0.028(3) 0.046(3) 0.029(3) -0.011(2) 0.004(2) -0.011(2)
N9 0.030(3) 0.046(3) 0.034(3) -0.012(3) -0.004(2) 0.004(3)
C21 0.025(3) 0.035(4) 0.034(4) -0.007(3) -0.001(3) -0.010(3)
C22 0.039(4) 0.037(4) 0.035(4) -0.012(3) -0.005(3) -0.006(3)
C23 0.039(4) 0.046(4) 0.024(3) -0.009(3) 0.002(3) -0.004(3)
C24 0.025(3) 0.038(4) 0.026(3) -0.001(3) 0.008(3) -0.007(3)
C25 0.019(3) 0.025(3) 0.025(3) -0.003(2) 0.000(2) 0.002(2)
C26 0.020(3) 0.023(3) 0.026(3) 0.000(2) 0.003(2) -0.001(2)
C27 0.023(3) 0.028(3) 0.036(4) -0.001(3) 0.006(3) -0.007(3)
C28 0.022(3) 0.027(3) 0.047(4) -0.001(3) 0.001(3) -0.009(3)
C29 0.032(4) 0.028(3) 0.052(4) -0.009(3) -0.009(3) -0.010(3)
C30 0.026(3) 0.028(3) 0.023(3) -0.002(2) -0.002(2) -0.005(3)
C31 0.023(3) 0.036(3) 0.028(3) -0.010(3) 0.000(3) -0.004(3)
C32 0.038(4) 0.045(4) 0.046(4) -0.016(3) -0.002(3) -0.011(3)
C33 0.054(5) 0.063(5) 0.034(4) -0.021(4) -0.004(3) -0.009(4)
C34 0.056(5) 0.062(5) 0.025(4) -0.014(3) 0.006(3) -0.014(4)
C35 0.034(4) 0.041(4) 0.033(4) -0.007(3) 0.004(3) -0.008(3)
C36 0.021(4) 0.065(6) 0.095(7) -0.029(5) 0.003(4) 0.001(4)
C37 0.030(4) 0.062(5) 0.069(6) -0.013(4) -0.007(4) 0.007(4)
C38 0.037(4) 0.024(3) 0.066(5) -0.012(3) 0.004(3) -0.009(3)
C39 0.035(4) 0.036(4) 0.030(3) -0.003(3) -0.005(3) 0.004(3)
S1 0.0543(13) 0.0359(10) 0.0736(15) 0.0003(10) 0.0260(11) -0.0098(10)
O11 0.084(6) 0.090(6) 0.239(12) -0.068(7) -0.028(7) 0.001(5)
O12 0.274(12) 0.061(4) 0.042(4) -0.002(3) -0.004(5) 0.043(6)
O13 0.148(7) 0.086(5) 0.062(4) -0.022(4) 0.044(5) -0.066(5)
C41 0.113(10) 0.063(7) 0.100(9) -0.002(6) 0.061(8) 0.001(7)
F11 0.163(8) 0.157(8) 0.186(9) -0.087(7) 0.112(7) -0.078(7)
F12 0.148(8) 0.197(10) 0.226(11) -0.161(9) -0.077(8) 0.038(7)
F13 0.155(7) 0.059(4) 0.247(10) -0.056(5) 0.130(7) -0.029(4)
S2 0.0379(10) 0.0458(10) 0.0432(10) -0.0212(8) -0.0032(8) -0.0038(8)
O21 0.052(4) 0.200(9) 0.104(6) -0.099(6) 0.040(4) -0.058(5)
O22 0.042(3) 0.053(4) 0.141(6) -0.057(4) -0.005(4) -0.008(3)
O23 0.062(3) 0.047(3) 0.059(3) -0.027(3) -0.010(3) -0.014(3)
C42 0.162(11) 0.172(11) 0.190(12) -0.062(9) -0.049(9) -0.024(9)
F21 0.246(8) 0.170(7) 0.172(7) -0.013(5) -0.152(6) -0.078(6)
F22 0.276(10) 0.232(9) 0.133(7) -0.021(6) -0.038(7) -0.102(8)
F23 0.256(8) 0.114(6) 0.301(9) -0.028(6) -0.217(7) 0.019(6)
S3 0.0413(10) 0.0382(9) 0.0312(9) -0.0069(7) 0.0059(7) -0.0175(8)
O31 0.069(4) 0.054(3) 0.035(3) 0.009(2) -0.003(3) -0.008(3)
O32 0.037(3) 0.057(3) 0.065(4) -0.017(3) 0.012(3) -0.018(3)
O33 0.075(4) 0.061(4) 0.051(3) -0.008(3) -0.012(3) -0.035(3)
C43 0.056(5) 0.057(6) 0.080(7) -0.012(5) 0.034(5) -0.022(5)
F31 0.143(7) 0.158(7) 0.145(7) -0.121(6) 0.028(5) -0.032(6)
F32 0.097(5) 0.057(4) 0.165(7) -0.016(4) 0.068(5) -0.006(3)
F33 0.072(4) 0.087(4) 0.128(6) -0.018(4) 0.055(4) -0.019(3)
S4 0.079(2) 0.066(2) 0.091(3) -0.045(2) -0.026(2) 0.021(2)
O41 0.075(7) 0.169(12) 0.123(9) -0.100(9) 0.000(6) 0.057(8)
O42 0.158(12) 0.086(8) 0.229(16) -0.099(10) -0.114(12) 0.024(8)
O43 0.139(12) 0.126(11) 0.206(16) -0.076(11) -0.116(12) 0.027(9)
C44 0.092(9) 0.111(10) 0.124(10) -0.039(8) 0.011(8) 0.006(8)
F41 0.129(7) 0.182(9) 0.116(7) -0.040(6) -0.032(6) -0.012(7)
F42 0.157(8) 0.152(8) 0.172(9) -0.048(7) 0.020(7) 0.056(7)
F43 0.123(10) 0.111(10) 0.250(18) 0.016(10) -0.010(10) 0.008(9)
S5 0.133(7) 0.137(8) 0.055(5) -0.038(5) 0.000(5) 0.054(6)

loop_
_atom_type_symbol
_atom_type_description
_atom_type_scat_dispersion_real
_atom_type_scat_dispersion_imag
_atom_type_scat_source
C C 0.0033 0.0016 'International Tables Vol C Tables 4.2.6.8 and 6.1.1.4'
H H 0.0000 0.0000 'International Tables Vol C Tables 4.2.6.8 and 6.1.1.4'
N N 0.0061 0.0033 'International Tables Vol C Tables 4.2.6.8 and 6.1.1.4'
O O 0.0106 0.0060 'International Tables Vol C Tables 4.2.6.8 and 6.1.1.4'
F F 0.0171 0.0103 'International Tables Vol C Tables 4.2.6.8 and 6.1.1.4'
S S 0.1246 0.1234 'International Tables Vol C Tables 4.2.6.8 and 6.1.1.4'
Cl Cl 0.1484 0.1585 'International Tables Vol C Tables 4.2.6.8 and 6.1.1.4'
Ru Ru -1.2594 0.8363 'International Tables Vol C Tables 4.2.6.8 and 6.1.1.4'

loop_
_geom_angle_atom_site_label_1
_geom_angle_atom_site_label_2
_geom_angle_atom_site_label_3
_geom_angle
N2 Ru1 N1 79.0(2)
N2 Ru1 N3 79.5(2)
N1 Ru1 N3 158.5(2)
N2 Ru1 N4 92.1(2)
N1 Ru1 N4 88.7(2)
N3 Ru1 N4 90.4(2)
N2 Ru1 N5 171.16(19)
N1 Ru1 N5 101.4(2)
N3 Ru1 N5 99.5(2)
N4 Ru1 N5 79.1(2)
N2 Ru1 S11 93.24(14)
N1 Ru1 S11 93.65(15)
N3 Ru1 S11 89.25(14)
N4 Ru1 S11 174.52(17)
N5 Ru1 S11 95.53(14)
O1 S11 C19 107.5(4)
O1 S11 C18 107.4(3)
C19 S11 C18 97.2(4)
O1 S11 Ru1 116.96(19)
C19 S11 Ru1 114.4(2)
C18 S11 Ru1 111.3(3)
C1 N1 C5 119.4(6)
C1 N1 Ru1 128.4(5)
C5 N1 Ru1 112.3(4)
C6 N2 C10 120.7(5)
C6 N2 Ru1 119.6(4)
C10 N2 Ru1 119.5(4)
C15 N3 C11 117.7(6)
C15 N3 Ru1 129.8(5)
C11 N3 Ru1 112.5(4)
C17 N5 Ru1 110.8(4)
C16 N4 Ru1 108.7(4)
N1 C1 C2 122.6(7)
C3 C2 C1 119.0(8)
C2 C3 C4 119.5(7)
C5 C4 C3 118.6(7)
N1 C5 C4 120.9(6)
N1 C5 C6 116.8(6)
C4 C5 C6 122.3(6)
N2 C6 C7 120.9(6)
N2 C6 C5 112.3(5)
C7 C6 C5 126.7(6)
C8 C7 C6 117.6(6)
C7 C8 C9 122.0(6)
C7 C8 Cl1 119.4(5)
C9 C8 Cl1 118.5(5)
C8 C9 C10 117.9(6)
N2 C10 C9 120.8(6)
N2 C10 C11 113.3(5)
C9 C10 C11 125.9(6)
C12 C11 N3 121.6(6)
C12 C11 C10 123.3(6)
N3 C11 C10 115.1(5)
C13 C12 C11 119.4(7)
C12 C13 C14 119.6(7)
C13 C14 C15 118.8(7)
N3 C15 C14 123.0(7)
N4 C16 C17 110.9(7)
N5 C17 C16 108.7(6)
N7 Ru2 N6 79.6(2)
N7 Ru2 N8 79.3(2)
N6 Ru2 N8 158.7(2)
N7 Ru2 N9 92.2(2)
N6 Ru2 N9 89.73(19)
N8 Ru2 N9 88.8(2)
N7 Ru2 N10 172.08(19)
N6 Ru2 N10 99.3(2)
N8 Ru2 N10 101.3(2)
N9 Ru2 N10 79.9(2)
N7 Ru2 S12 91.80(14)
N6 Ru2 S12 89.93(13)
N8 Ru2 S12 93.03(14)
N9 Ru2 S12 175.81(17)
N10 Ru2 S12 96.05(15)
O2 S12 C38 105.2(3)
O2 S12 C39 106.1(3)
C38 S12 C39 99.7(4)
O2 S12 Ru2 117.06(18)
C38 S12 Ru2 113.3(2)
C39 S12 Ru2 113.7(2)
C21 N6 C25 117.9(5)
C21 N6 Ru2 129.3(4)
C25 N6 Ru2 112.7(4)
C26 N7 C30 121.7(5)
C26 N7 Ru2 118.3(4)
C30 N7 Ru2 119.8(4)
C35 N8 C31 117.2(5)
C35 N8 Ru2 130.0(5)
C31 N8 Ru2 112.8(4)
C36 N10 Ru2 108.3(5)
C37 N9 Ru2 111.4(5)
N6 C21 C22 122.8(6)
C23 C22 C21 119.4(6)
C22 C23 C24 118.4(6)
C23 C24 C25 120.3(6)
N6 C25 C24 121.2(6)
N6 C25 C26 115.9(5)
C24 C25 C26 122.9(6)
N7 C26 C27 119.9(6)
N7 C26 C25 113.4(5)
C27 C26 C25 126.7(6)
C28 C27 C26 117.5(6)
C29 C28 C27 122.9(6)
C29 C28 Cl2 118.7(5)
C27 C28 Cl2 118.4(5)
C28 C29 C30 116.9(6)
N7 C30 C29 121.1(6)
N7 C30 C31 112.4(5)
C29 C30 C31 126.5(6)
C32 C31 N8 121.2(6)
C32 C31 C30 123.1(6)
N8 C31 C30 115.6(5)
C31 C32 C33 119.6(7)
C34 C33 C32 117.9(7)
C33 C34 C35 120.8(7)
N8 C35 C34 123.2(7)
C37 C36 N10 112.5(7)
N9 C37 C36 109.0(6)
O12 S1 O13 117.7(6)
O12 S1 O11 113.8(6)
O13 S1 O11 104.9(6)
O12 S1 C41 106.5(5)
O13 S1 C41 106.5(5)
O11 S1 C41 106.6(6)
F12 C41 F13 102.4(12)
F12 C41 F11 112.2(11)
F13 C41 F11 106.3(9)
F12 C41 S1 111.5(8)
F13 C41 S1 114.4(8)
F11 C41 S1 109.8(9)
O22 S2 O21 108.2(5)
O22 S2 O23 116.2(3)
O21 S2 O23 115.7(4)
O22 S2 C42 100.5(6)
O21 S2 C42 111.4(7)
O23 S2 C42 103.6(6)
F23 C42 F22 104.9(15)
F23 C42 F21 105.9(13)
F22 C42 F21 112.2(15)
F23 C42 S2 113.1(12)
F22 C42 S2 109.7(11)
F21 C42 S2 110.8(11)
O33 S3 O32 113.7(3)
O33 S3 O31 115.4(3)
O32 S3 O31 117.3(3)
O33 S3 C43 101.5(5)
O32 S3 C43 103.0(4)
O31 S3 C43 102.8(4)
F32 C43 F33 109.6(8)
F32 C43 F31 105.4(9)
F33 C43 F31 104.8(8)
F32 C43 S3 114.1(7)
F33 C43 S3 112.4(7)
F31 C43 S3 109.9(7)
O43 S4 O42 116.0(7)
O43 S4 O41 113.1(8)
O42 S4 O41 112.8(9)
O43 S4 C44 105.5(9)
O42 S4 C44 98.1(8)
O41 S4 C44 109.8(7)
F42 C44 F43 110.4(14)
F42 C44 F41 102.7(14)
F43 C44 F41 102.4(13)
F42 C44 S4 112.1(11)
F43 C44 S4 113.9(12)
F41 C44 S4 114.4(11)
O63 S5 O61 104.5
O63 S5 O62 113.1
O61 S5 O62 132.2
O63 S5 C45 105.9
O61 S5 C45 101.4
O62 S5 C45 95.7
F62 C45 F61 106.9
F62 C45 F63 118.7
F61 C45 F63 111.9
F62 C45 S5 95.5
F61 C45 S5 109.1
F63 C45 S5 113.4

loop_
_geom_bond_atom_site_label_1
_geom_bond_atom_site_label_2
_geom_bond_distance
Ru1 N2 1.968(5)
Ru1 N1 2.097(5)
Ru1 N3 2.109(5)
Ru1 N4 2.129(5)
Ru1 N5 2.146(5)
Ru1 S11 2.2435(15)
Cl1 C8 1.739(6)
S11 O1 1.469(4)
S11 C19 1.760(8)
S11 C18 1.790(7)
N1 C1 1.330(8)
N1 C5 1.352(8)
N2 C6 1.343(8)
N2 C10 1.346(8)
N3 C15 1.322(8)
N3 C11 1.378(8)
N5 C17 1.450(9)
N4 C16 1.442(9)
C1 C2 1.373(10)
C2 C3 1.367(11)
C3 C4 1.393(11)
C4 C5 1.389(10)
C5 C6 1.469(9)
C6 C7 1.384(9)
C7 C8 1.367(9)
C8 C9 1.375(9)
C9 C10 1.374(9)
C10 C11 1.493(9)
C11 C12 1.377(9)
C12 C13 1.360(10)
C13 C14 1.376(10)
C14 C15 1.382(9)
C16 C17 1.463(10)
Ru2 N7 1.965(5)
Ru2 N6 2.078(5)
Ru2 N8 2.090(5)
Ru2 N9 2.119(5)
Ru2 N10 2.146(5)
Ru2 S12 2.2378(15)
Cl2 C28 1.741(7)
S12 O2 1.486(4)
S12 C38 1.773(7)
S12 C39 1.781(6)
N6 C21 1.333(8)
N6 C25 1.357(8)
N7 C26 1.350(7)
N7 C30 1.351(8)
N8 C35 1.351(8)
N8 C31 1.372(8)
N10 C36 1.460(9)
N9 C37 1.448(9)
C21 C22 1.391(9)
C22 C23 1.357(10)
C23 C24 1.382(9)
C24 C25 1.381(8)
C25 C26 1.460(8)
C26 C27 1.388(8)
C27 C28 1.383(9)
C28 C29 1.377(10)
C29 C30 1.379(9)
C30 C31 1.478(8)
C31 C32 1.369(9)
C32 C33 1.418(10)
C33 C34 1.343(11)
C34 C35 1.354(10)
C36 C37 1.459(12)
S1 O12 1.380(6)
S1 O13 1.381(6)
S1 O11 1.467(8)
S1 C41 1.758(11)
C41 F12 1.287(13)
C41 F13 1.314(11)
C41 F11 1.338(11)
S2 O22 1.412(5)
S2 O21 1.426(6)
S2 O23 1.433(5)
S2 C42 1.769(14)
C42 F23 1.275(15)
C42 F22 1.305(16)
C42 F21 1.331(15)
S3 O33 1.422(5)
S3 O32 1.422(5)
S3 O31 1.436(5)
S3 C43 1.798(9)
C43 F32 1.272(11)
C43 F33 1.311(10)
C43 F31 1.365(13)
S4 O43 1.382(9)
S4 O42 1.387(9)
S4 O41 1.396(7)
S4 C44 1.785(14)
C44 F42 1.325(15)
C44 F43 1.339(15)
C44 F41 1.343(15)
S5 O63 1.3646
S5 O61 1.3988
S5 O62 1.4171
S5 C45 1.8078
C45 F62 1.2923
C45 F61 1.3089
C45 F63 1.3406
